data_4110892
loop_
_publ_author_name
'Satoru Hiroto'
'Ko Furukawa'
'Hiroshi Shinokubo'
'Atsuhiro Osuka'

_publ_section_title
;
 Synthesis and Biradicaloid Character of Doubly Linked Corrole Dimers
;
_journal_name_full 'Journal of the American Chemical Society'
_journal_page_first 12380
_journal_page_last 12381
_journal_paper_doi 10.1021/ja062654z
_journal_volume 128
_journal_year 2006
_chemical_formula_moiety 'C110 H42 Co2 F30 N8 P2, 2(C7), 2(C H Cl3)'
_chemical_formula_sum 'C126 H44 Cl6 Co2 F30 N8 P2'
_chemical_formula_weight 2632.19
_chemical_name_systematic
; 
 ? 
;
_space_group_IT_number 2
_symmetry_cell_setting triclinic
_symmetry_Int_Tables_number 2
_symmetry_space_group_name_Hall '-P 1'
_symmetry_space_group_name_H-M 'P -1'
_atom_sites_solution_hydrogens geom
_atom_sites_solution_primary direct
_atom_sites_solution_secondary difmap
_audit_creation_method SHELXL-97
_cell_angle_alpha 86.578(3)
_cell_angle_beta 85.092(3)
_cell_angle_gamma 79.206(3)
_cell_formula_units_Z 1
_cell_length_a 11.157(2)
_cell_length_b 13.220(2)
_cell_length_c 18.406(3)
_cell_measurement_reflns_used 8530
_cell_measurement_temperature 90(2)
_cell_measurement_theta_max 28.11
_cell_measurement_theta_min 2.21
_cell_volume 2654.3(8)
_computing_cell_refinement 'Bruker SMART'
_computing_data_collection 'Bruker SMART'
_computing_data_reduction 'Bruker SAINT'
_computing_molecular_graphics 'Bruker SHELXTL'
_computing_publication_material 'Bruker SHELXTL'
_computing_structure_refinement 'SHELXL-97 (Sheldrick, 1997)'
_computing_structure_solution 'SHELXS-97 (Sheldrick, 1990)'
_diffrn_ambient_temperature 90(2)
_diffrn_detector_area_resol_mean 8.366
_diffrn_measured_fraction_theta_full 0.909
_diffrn_measured_fraction_theta_max 0.909
_diffrn_measurement_device_type 'CCD area detector'
_diffrn_measurement_method 'phi and omega scans'
_diffrn_radiation_monochromator graphite
_diffrn_radiation_source 'fine-focus sealed tube'
_diffrn_radiation_type MoK\a
_diffrn_radiation_wavelength 0.71073
_diffrn_reflns_av_R_equivalents 0.0290
_diffrn_reflns_av_sigmaI/netI 0.0362
_diffrn_reflns_limit_h_max 14
_diffrn_reflns_limit_h_min -14
_diffrn_reflns_limit_k_max 17
_diffrn_reflns_limit_k_min -16
_diffrn_reflns_limit_l_max 23
_diffrn_reflns_limit_l_min -23
_diffrn_reflns_number 30601
_diffrn_reflns_theta_full 28.29
_diffrn_reflns_theta_max 28.29
_diffrn_reflns_theta_min 1.11
_exptl_absorpt_coefficient_mu 0.606
_exptl_absorpt_correction_T_max 0.9419
_exptl_absorpt_correction_T_min 0.7316
_exptl_absorpt_correction_type empirical
_exptl_crystal_colour violet
_exptl_crystal_density_diffrn 1.647
_exptl_crystal_description prism
_exptl_crystal_F_000 1312
_exptl_crystal_size_max 0.55
_exptl_crystal_size_mid 0.50
_exptl_crystal_size_min 0.10
_refine_diff_density_max 1.600
_refine_diff_density_min -0.701
_refine_diff_density_rms 0.107
_refine_ls_extinction_method none
_refine_ls_goodness_of_fit_ref 1.051
_refine_ls_hydrogen_treatment mixed
_refine_ls_matrix_type full
_refine_ls_number_parameters 753
_refine_ls_number_reflns 11991
_refine_ls_number_restraints 15
_refine_ls_restrained_S_all 1.051
_refine_ls_R_factor_all 0.0638
_refine_ls_R_factor_gt 0.0543
_refine_ls_shift/su_max 0.000
_refine_ls_shift/su_mean 0.000
_refine_ls_structure_factor_coef Fsqd
_refine_ls_weighting_details 'calc w=1/[\s^2^(Fo^2^)+(0.0840P)^2^+3.4843P] where P=(Fo^2^+2Fc^2^)/3'
_refine_ls_weighting_scheme calc
_refine_ls_wR_factor_gt 0.1426
_refine_ls_wR_factor_ref 0.1516
_reflns_number_gt 10131
_reflns_number_total 11991
_reflns_threshold_expression >2sigma(I)
_cod_data_source_file ja062654zsi20060417_022444.cif
_cod_data_source_block 0804hir
_cod_original_cell_volume 2654.2(8)
_cod_database_code 4110892

loop_
_symmetry_equiv_pos_as_xyz
'x, y, z'
'-x, -y, -z'

loop_
_atom_site_label
_atom_site_type_symbol
_atom_site_fract_x
_atom_site_fract_y
_atom_site_fract_z
_atom_site_U_iso_or_equiv
_atom_site_adp_type
_atom_site_occupancy
_atom_site_symmetry_multiplicity
_atom_site_calc_flag
_atom_site_refinement_flags
C2 C -0.1105(2) 0.63092(18) 0.01110(13) 0.0151(5) Uani 1 1 d .
Co1 Co 0.05230(3) 0.64617(2) 0.197007(17) 0.01293(10) Uani 1 1 d .
P1 P 0.18423(6) 0.73811(5) 0.14435(3) 0.01495(14) Uani 1 1 d .
F5 F -0.20226(15) 1.04167(12) 0.13937(10) 0.0283(4) Uani 1 1 d .
F1 F -0.41303(15) 0.76779(12) 0.11551(9) 0.0260(3) Uani 1 1 d .
F15 F 0.15006(14) 0.23761(12) 0.24627(9) 0.0244(3) Uani 1 1 d .
F11 F 0.50006(15) 0.38736(13) 0.25397(11) 0.0310(4) Uani 1 1 d .
F14 F 0.28249(16) 0.05181(12) 0.28073(11) 0.0316(4) Uani 1 1 d .
F3 F -0.60624(16) 1.10968(14) 0.07328(10) 0.0356(4) Uani 1 1 d .
F13 F 0.52386(17) 0.03250(13) 0.30085(13) 0.0413(5) Uani 1 1 d .
N4 N 0.10966(19) 0.52345(15) 0.14975(11) 0.0140(4) Uani 1 1 d .
F2 F -0.60489(16) 0.90356(15) 0.07293(10) 0.0340(4) Uani 1 1 d .
F4 F -0.40270(18) 1.17661(13) 0.10656(11) 0.0375(4) Uani 1 1 d .
N1 N -0.04865(19) 0.66728(15) 0.11985(11) 0.0145(4) Uani 1 1 d .
N2 N -0.05151(19) 0.75357(16) 0.24654(11) 0.0158(4) Uani 1 1 d .
N3 N 0.13188(19) 0.58791(16) 0.28095(11) 0.0153(4) Uani 1 1 d .
F12 F 0.63219(17) 0.19962(15) 0.28582(14) 0.0469(6) Uani 1 1 d .
F9 F 0.1796(2) 0.9554(2) 0.52479(14) 0.0641(7) Uani 1 1 d .
C39 C 0.1382(2) 0.9266(2) 0.06146(14) 0.0197(5) Uani 1 1 d .
H39 H 0.1676 0.8877 0.0197 0.024 Uiso 1 1 calc R
F8 F 0.0099(2) 0.91421(18) 0.63154(11) 0.0555(6) Uani 1 1 d .
C5 C -0.1908(2) 0.82204(18) 0.15036(13) 0.0156(5) Uani 1 1 d .
C19 C 0.0651(2) 0.51237(18) 0.08423(13) 0.0149(5) Uani 1 1 d .
C15 C 0.2422(2) 0.42209(18) 0.23410(13) 0.0157(5) Uani 1 1 d .
C10 C 0.0462(2) 0.72724(19) 0.36257(13) 0.0180(5) Uani 1 1 d .
C24 C -0.4041(3) 1.0754(2) 0.10864(15) 0.0250(6) Uani 1 1 d .
C32 C 0.3200(2) 0.31961(19) 0.25091(13) 0.0169(5) Uani 1 1 d .
C44 C 0.2440(3) 0.69341(19) 0.05408(14) 0.0197(5) Uani 1 1 d .
C6 C -0.1475(2) 0.82362(18) 0.21991(13) 0.0164(5) Uani 1 1 d .
C20 C -0.2995(2) 0.89893(19) 0.13010(13) 0.0170(5) Uani 1 1 d .
C4 C -0.1414(2) 0.74516(18) 0.10166(13) 0.0159(5) Uani 1 1 d .
C13 C 0.2548(2) 0.4839(2) 0.36047(14) 0.0194(5) Uani 1 1 d .
H13 H 0.3093 0.4267 0.3799 0.023 Uiso 1 1 calc R
F10 F 0.1989(2) 0.8647(2) 0.39613(13) 0.0588(7) Uani 1 1 d .
C43 C 0.0801(2) 0.9353(2) 0.19048(15) 0.0203(5) Uani 1 1 d .
H43 H 0.0686 0.9024 0.2372 0.024 Uiso 1 1 calc R
C37 C 0.2686(2) 0.2310(2) 0.25619(14) 0.0182(5) Uani 1 1 d .
C9 C -0.0401(2) 0.78098(19) 0.31663(13) 0.0181(5) Uani 1 1 d .
C18 C 0.1259(2) 0.41538(18) 0.05592(13) 0.0149(5) Uani 1 1 d .
C12 C 0.2028(3) 0.5709(2) 0.39571(14) 0.0211(5) Uani 1 1 d .
H12 H 0.2156 0.5863 0.4439 0.025 Uiso 1 1 calc R
C14 C 0.2118(2) 0.49448(19) 0.28843(13) 0.0159(5) Uani 1 1 d .
C38 C 0.1264(2) 0.87595(18) 0.13001(14) 0.0171(5) Uani 1 1 d .
C33 C 0.4432(2) 0.3062(2) 0.26073(15) 0.0214(5) Uani 1 1 d .
C50 C 0.3147(2) 0.7303(2) 0.19922(14) 0.0187(5) Uani 1 1 d .
C26 C 0.0445(3) 0.7704(2) 0.43573(14) 0.0217(5) Uani 1 1 d .
C7 C -0.1977(2) 0.8950(2) 0.27514(14) 0.0208(5) Uani 1 1 d .
H7 H -0.2650 0.9504 0.2710 0.025 Uiso 1 1 calc R
C25 C -0.3016(2) 1.0048(2) 0.12635(14) 0.0198(5) Uani 1 1 d .
C21 C -0.4056(2) 0.8681(2) 0.11279(14) 0.0203(5) Uani 1 1 d .
C54 C 0.4859(3) 0.6242(2) 0.25556(17) 0.0266(6) Uani 1 1 d .
H54 H 0.5360 0.5587 0.2636 0.032 Uiso 1 1 calc R
C40 C 0.1071(3) 1.0335(2) 0.05398(15) 0.0230(5) Uani 1 1 d .
H40 H 0.1147 1.0670 0.0071 0.028 Uiso 1 1 calc R
C42 C 0.0509(3) 1.0422(2) 0.18221(16) 0.0231(5) Uani 1 1 d .
H42 H 0.0209 1.0818 0.2235 0.028 Uiso 1 1 calc R
F6 F -0.1141(3) 0.6856(2) 0.48178(12) 0.0681(8) Uani 1 1 d .
C17 C 0.2057(2) 0.37002(19) 0.10729(13) 0.0166(5) Uani 1 1 d .
H17 H 0.2594 0.3053 0.1037 0.020 Uiso 1 1 calc R
C55 C 0.3877(2) 0.6337(2) 0.21240(15) 0.0221(5) Uani 1 1 d .
H55 H 0.3700 0.5744 0.1918 0.026 Uiso 1 1 calc R
C8 C -0.1320(2) 0.8693(2) 0.33409(14) 0.0206(5) Uani 1 1 d .
H8 H -0.1444 0.9035 0.3788 0.025 Uiso 1 1 calc R
C22 C -0.5072(2) 0.9377(2) 0.09267(15) 0.0232(5) Uani 1 1 d .
C1 C -0.0284(2) 0.59601(18) 0.06720(13) 0.0148(5) Uani 1 1 d .
C23 C -0.5068(3) 1.0415(2) 0.09187(15) 0.0250(6) Uani 1 1 d .
C3 C -0.1788(2) 0.72470(18) 0.03298(13) 0.0159(5) Uani 1 1 d .
H3 H -0.2399 0.7677 0.0066 0.019 Uiso 1 1 calc R
C16 C 0.1936(2) 0.43648(18) 0.16610(13) 0.0152(5) Uani 1 1 d .
C36 C 0.3354(3) 0.1349(2) 0.27320(15) 0.0220(5) Uani 1 1 d .
C49 C 0.1624(3) 0.7025(2) -0.00070(15) 0.0232(5) Uani 1 1 d .
H49 H 0.0796 0.7354 0.0089 0.028 Uiso 1 1 calc R
C34 C 0.5132(3) 0.2103(2) 0.27715(18) 0.0272(6) Uani 1 1 d .
F7 F -0.1380(3) 0.7796(3) 0.60817(14) 0.0916(11) Uani 1 1 d .
C11 C 0.1253(2) 0.63484(19) 0.34654(13) 0.0177(5) Uani 1 1 d .
C35 C 0.4583(3) 0.1253(2) 0.28397(17) 0.0271(6) Uani 1 1 d .
C31 C 0.1183(3) 0.8396(2) 0.44860(16) 0.0305(6) Uani 1 1 d .
C52 C 0.4387(3) 0.8052(2) 0.27481(16) 0.0281(6) Uani 1 1 d .
H52 H 0.4558 0.8638 0.2965 0.034 Uiso 1 1 calc R
C48 C 0.2017(3) 0.6638(2) -0.06893(16) 0.0311(7) Uani 1 1 d .
H48 H 0.1455 0.6696 -0.1056 0.037 Uiso 1 1 calc R
C41 C 0.0652(3) 1.0912(2) 0.11434(16) 0.0245(6) Uani 1 1 d .
H41 H 0.0464 1.1643 0.1092 0.029 Uiso 1 1 calc R
C45 C 0.3666(3) 0.6489(2) 0.03836(16) 0.0267(6) Uani 1 1 d .
H45 H 0.4237 0.6441 0.0744 0.032 Uiso 1 1 calc R
C53 C 0.5109(3) 0.7097(2) 0.28677(17) 0.0302(6) Uani 1 1 d .
H53 H 0.5778 0.7028 0.3165 0.036 Uiso 1 1 calc R
C47 C 0.3214(3) 0.6172(2) -0.08363(17) 0.0362(8) Uani 1 1 d .
H47 H 0.3473 0.5889 -0.1299 0.043 Uiso 1 1 calc R
C51 C 0.3410(3) 0.8159(2) 0.23112(15) 0.0225(5) Uani 1 1 d .
H51 H 0.2920 0.8818 0.2230 0.027 Uiso 1 1 calc R
C46 C 0.4044(3) 0.6114(2) -0.03094(18) 0.0361(7) Uani 1 1 d .
H46 H 0.4878 0.5817 -0.0420 0.043 Uiso 1 1 calc R
C30 C 0.1081(3) 0.8868(3) 0.51485(18) 0.0368(8) Uani 1 1 d .
C28 C -0.0526(4) 0.7987(3) 0.55683(18) 0.0474(9) Uani 1 1 d .
C27 C -0.0401(4) 0.7508(3) 0.49119(17) 0.0371(7) Uani 1 1 d .
C29 C 0.0223(4) 0.8665(3) 0.56845(16) 0.0392(8) Uani 1 1 d .
Cl1 Cl 0.85292(9) 0.31208(7) 0.29062(6) 0.0486(2) Uani 1 1 d .
Cl2 Cl 0.80715(9) 0.52700(8) 0.24771(7) 0.0582(3) Uani 1 1 d .
Cl3 Cl 0.91165(12) 0.46087(10) 0.38476(6) 0.0648(3) Uani 1 1 d .
C56 C 0.9034(3) 0.4297(3) 0.2947(2) 0.0366(7) Uani 1 1 d .
C59 C 0.4290(16) 0.2332(14) 0.4972(10) 0.245(7) Uiso 1 1 d D
C58 C 0.4998(19) 0.1346(14) 0.5098(11) 0.277(9) Uiso 1 1 d D
C57 C 0.4249(19) 0.0645(15) 0.4959(12) 0.292(10) Uiso 1 1 d D
C61 C 0.5973(8) 0.3467(7) 0.4518(5) 0.117(3) Uiso 1 1 d D
C60 C 0.5425(17) 0.2653(13) 0.4825(11) 0.269(8) Uiso 1 1 d D
C62 C 0.5238(17) 0.4279(12) 0.4926(10) 0.272(9) Uiso 1 1 d D
C63 C 0.421(2) 0.4041(17) 0.5365(13) 0.312(11) Uiso 1 1 d D
H56 H 0.985(3) 0.420(3) 0.272(2) 0.033(9) Uiso 1 1 d .

loop_
_atom_site_aniso_label
_atom_site_aniso_U_11
_atom_site_aniso_U_22
_atom_site_aniso_U_33
_atom_site_aniso_U_23
_atom_site_aniso_U_13
_atom_site_aniso_U_12
C2 0.0189(12) 0.0127(11) 0.0136(11) -0.0027(8) -0.0024(9) -0.0013(9)
Co1 0.01697(17) 0.01030(16) 0.01118(16) -0.00344(11) -0.00311(12) 0.00024(12)
P1 0.0177(3) 0.0120(3) 0.0148(3) -0.0028(2) -0.0026(2) -0.0007(2)
F5 0.0288(9) 0.0185(8) 0.0388(10) -0.0042(7) -0.0079(7) -0.0046(7)
F1 0.0241(8) 0.0202(8) 0.0349(9) -0.0042(7) -0.0037(7) -0.0059(6)
F15 0.0219(8) 0.0194(8) 0.0327(9) -0.0005(6) -0.0070(7) -0.0042(6)
F11 0.0230(8) 0.0200(8) 0.0511(11) 0.0010(7) -0.0080(8) -0.0052(7)
F14 0.0314(9) 0.0150(8) 0.0488(11) -0.0011(7) -0.0048(8) -0.0044(7)
F3 0.0268(9) 0.0343(10) 0.0387(10) 0.0037(8) -0.0084(8) 0.0135(7)
F13 0.0284(9) 0.0158(8) 0.0766(15) 0.0041(9) -0.0116(9) 0.0054(7)
N4 0.0178(10) 0.0108(9) 0.0133(9) -0.0026(7) -0.0041(8) -0.0001(8)
F2 0.0217(8) 0.0416(11) 0.0397(10) 0.0018(8) -0.0097(7) -0.0060(8)
F4 0.0456(11) 0.0141(8) 0.0492(11) -0.0013(7) -0.0089(9) 0.0062(7)
N1 0.0193(10) 0.0111(9) 0.0129(9) -0.0040(7) -0.0026(8) -0.0007(8)
N2 0.0186(10) 0.0144(10) 0.0141(9) -0.0042(7) -0.0031(8) -0.0002(8)
N3 0.0187(10) 0.0130(10) 0.0134(9) -0.0028(7) -0.0029(8) 0.0004(8)
F12 0.0196(9) 0.0272(10) 0.0928(17) 0.0047(10) -0.0151(10) 0.0010(7)
F9 0.0719(16) 0.0737(17) 0.0573(15) -0.0449(13) -0.0050(12) -0.0277(14)
C39 0.0207(12) 0.0188(12) 0.0202(12) -0.0014(10) -0.0041(10) -0.0036(10)
F8 0.0930(18) 0.0502(13) 0.0217(10) -0.0226(9) -0.0082(10) -0.0001(12)
C5 0.0184(12) 0.0129(11) 0.0152(11) -0.0031(9) -0.0032(9) -0.0001(9)
C19 0.0190(12) 0.0134(11) 0.0129(10) -0.0026(8) -0.0033(9) -0.0024(9)
C15 0.0181(11) 0.0115(11) 0.0167(11) -0.0018(9) -0.0045(9) 0.0009(9)
C10 0.0256(13) 0.0169(12) 0.0118(11) -0.0050(9) -0.0040(9) -0.0022(10)
C24 0.0339(15) 0.0137(12) 0.0237(13) -0.0020(10) -0.0005(11) 0.0049(11)
C32 0.0234(12) 0.0143(11) 0.0120(10) -0.0025(8) -0.0022(9) -0.0001(10)
C44 0.0275(13) 0.0134(11) 0.0169(12) -0.0020(9) 0.0043(10) -0.0028(10)
C6 0.0192(12) 0.0132(11) 0.0163(11) -0.0045(9) -0.0023(9) 0.0003(9)
C20 0.0196(12) 0.0164(12) 0.0129(11) -0.0048(9) -0.0008(9) 0.0029(9)
C4 0.0195(12) 0.0134(11) 0.0148(11) -0.0030(9) -0.0024(9) -0.0019(9)
C13 0.0252(13) 0.0168(12) 0.0154(11) -0.0023(9) -0.0055(10) 0.0005(10)
F10 0.0602(14) 0.0803(17) 0.0484(13) -0.0405(12) 0.0180(11) -0.0431(13)
C43 0.0228(13) 0.0174(12) 0.0213(12) -0.0022(10) -0.0042(10) -0.0038(10)
C37 0.0190(12) 0.0179(12) 0.0173(11) -0.0041(9) -0.0024(9) -0.0008(10)
C9 0.0226(12) 0.0163(12) 0.0153(11) -0.0059(9) -0.0026(9) -0.0012(10)
C18 0.0185(11) 0.0119(11) 0.0139(11) -0.0030(8) -0.0028(9) -0.0005(9)
C12 0.0273(14) 0.0204(13) 0.0149(11) -0.0040(9) -0.0055(10) 0.0002(10)
C14 0.0184(12) 0.0151(11) 0.0146(11) -0.0018(9) -0.0034(9) -0.0027(9)
C38 0.0182(12) 0.0123(11) 0.0211(12) -0.0021(9) -0.0038(9) -0.0022(9)
C33 0.0210(13) 0.0172(12) 0.0260(13) -0.0030(10) -0.0025(10) -0.0026(10)
C50 0.0178(12) 0.0193(12) 0.0194(12) -0.0015(9) -0.0034(9) -0.0034(10)
C26 0.0287(14) 0.0186(12) 0.0157(12) -0.0057(9) -0.0061(10) 0.0050(10)
C7 0.0238(13) 0.0178(12) 0.0183(12) -0.0082(10) -0.0026(10) 0.0050(10)
C25 0.0217(13) 0.0191(12) 0.0174(12) -0.0038(9) -0.0017(10) 0.0001(10)
C21 0.0228(13) 0.0186(12) 0.0185(12) -0.0029(9) -0.0010(10) -0.0013(10)
C54 0.0238(14) 0.0174(13) 0.0385(16) 0.0038(11) -0.0093(12) -0.0019(10)
C40 0.0250(13) 0.0185(13) 0.0264(13) 0.0027(10) -0.0066(11) -0.0054(10)
C42 0.0237(13) 0.0181(12) 0.0280(14) -0.0078(10) -0.0041(11) -0.0021(10)
F6 0.098(2) 0.0878(19) 0.0343(12) -0.0254(12) 0.0263(12) -0.0650(17)
C17 0.0194(12) 0.0120(11) 0.0174(11) -0.0042(9) -0.0034(9) 0.0014(9)
C55 0.0217(13) 0.0166(12) 0.0284(14) -0.0010(10) -0.0027(11) -0.0045(10)
C8 0.0262(13) 0.0181(12) 0.0159(11) -0.0070(9) -0.0013(10) 0.0020(10)
C22 0.0173(12) 0.0309(15) 0.0210(13) -0.0017(11) -0.0026(10) -0.0024(11)
C1 0.0193(12) 0.0129(11) 0.0125(10) -0.0042(8) -0.0027(9) -0.0017(9)
C23 0.0230(13) 0.0260(14) 0.0209(13) -0.0002(10) -0.0022(10) 0.0091(11)
C3 0.0198(12) 0.0129(11) 0.0144(11) -0.0033(9) -0.0048(9) 0.0011(9)
C16 0.0184(11) 0.0114(11) 0.0159(11) -0.0021(9) -0.0030(9) -0.0015(9)
C36 0.0260(14) 0.0144(12) 0.0255(13) -0.0036(10) -0.0009(11) -0.0032(10)
C49 0.0299(14) 0.0212(13) 0.0199(12) -0.0029(10) 0.0007(11) -0.0087(11)
C34 0.0182(13) 0.0219(14) 0.0408(16) -0.0001(12) -0.0068(12) -0.0004(11)
F7 0.136(3) 0.117(3) 0.0344(13) -0.0343(15) 0.0448(16) -0.069(2)
C11 0.0225(12) 0.0170(12) 0.0142(11) -0.0041(9) -0.0040(9) -0.0031(10)
C35 0.0247(14) 0.0172(13) 0.0360(15) -0.0006(11) -0.0057(12) 0.0061(11)
C31 0.0326(16) 0.0347(16) 0.0248(14) -0.0156(12) -0.0030(12) -0.0032(13)
C52 0.0319(15) 0.0238(14) 0.0308(15) -0.0064(11) -0.0094(12) -0.0057(12)
C48 0.0489(19) 0.0291(15) 0.0180(13) -0.0027(11) -0.0002(12) -0.0148(14)
C41 0.0241(13) 0.0146(12) 0.0347(15) -0.0010(11) -0.0073(11) -0.0012(10)
C45 0.0295(15) 0.0217(13) 0.0254(14) 0.0009(11) 0.0021(11) 0.0018(11)
C53 0.0306(15) 0.0281(15) 0.0345(16) -0.0001(12) -0.0165(13) -0.0061(12)
C47 0.059(2) 0.0249(15) 0.0217(14) -0.0069(11) 0.0100(14) -0.0034(14)
C51 0.0256(14) 0.0186(12) 0.0227(13) -0.0038(10) -0.0045(10) -0.0003(10)
C46 0.0422(18) 0.0259(15) 0.0320(16) -0.0006(12) 0.0119(14) 0.0075(13)
C30 0.0452(19) 0.0331(17) 0.0333(17) -0.0192(13) -0.0132(14) -0.0005(14)
C28 0.073(3) 0.052(2) 0.0182(15) -0.0099(14) 0.0102(16) -0.016(2)
C27 0.057(2) 0.0356(17) 0.0206(14) -0.0078(12) 0.0009(14) -0.0140(15)
C29 0.061(2) 0.0342(17) 0.0181(14) -0.0136(12) -0.0104(14) 0.0081(15)
Cl1 0.0486(5) 0.0367(5) 0.0651(6) 0.0002(4) -0.0128(4) -0.0163(4)
Cl2 0.0396(5) 0.0456(5) 0.0879(8) 0.0238(5) -0.0112(5) -0.0098(4)
Cl3 0.0828(8) 0.0758(8) 0.0479(6) -0.0086(5) -0.0027(5) -0.0446(7)
C56 0.0326(17) 0.0346(17) 0.0440(19) 0.0008(14) -0.0020(14) -0.0113(14)

loop_
_atom_type_symbol
_atom_type_description
_atom_type_scat_dispersion_real
_atom_type_scat_dispersion_imag
_atom_type_scat_source
C C 0.0033 0.0016 'International Tables Vol C Tables 4.2.6.8 and 6.1.1.4'
H H 0.0000 0.0000 'International Tables Vol C Tables 4.2.6.8 and 6.1.1.4'
N N 0.0061 0.0033 'International Tables Vol C Tables 4.2.6.8 and 6.1.1.4'
F F 0.0171 0.0103 'International Tables Vol C Tables 4.2.6.8 and 6.1.1.4'
P P 0.1023 0.0942 'International Tables Vol C Tables 4.2.6.8 and 6.1.1.4'
Co Co 0.3494 0.9721 'International Tables Vol C Tables 4.2.6.8 and 6.1.1.4'
Cl Cl 0.1484 0.1585 'International Tables Vol C Tables 4.2.6.8 and 6.1.1.4'

loop_
_geom_angle_atom_site_label_1
_geom_angle_atom_site_label_2
_geom_angle_atom_site_label_3
_geom_angle
_geom_angle_site_symmetry_3
C3 C2 C1 105.9(2) .
C3 C2 C18 123.4(2) 2_565
C1 C2 C18 130.7(2) 2_565
N1 Co1 N4 80.62(9) .
N1 Co1 N2 90.10(9) .
N4 Co1 N2 161.96(9) .
N1 Co1 N3 162.07(9) .
N4 Co1 N3 89.67(9) .
N2 Co1 N3 94.89(9) .
N1 Co1 P1 94.55(7) .
N4 Co1 P1 98.66(7) .
N2 Co1 P1 97.47(7) .
N3 Co1 P1 101.84(7) .
C50 P1 C44 107.39(12) .
C50 P1 C38 104.96(12) .
C44 P1 C38 105.01(12) .
C50 P1 Co1 110.74(9) .
C44 P1 Co1 112.03(9) .
C38 P1 Co1 116.08(9) .
C19 N4 C16 108.83(19) .
C19 N4 Co1 117.96(16) .
C16 N4 Co1 133.20(16) .
C4 N1 C1 109.2(2) .
C4 N1 Co1 132.64(16) .
C1 N1 Co1 118.07(16) .
C6 N2 C9 106.6(2) .
C6 N2 Co1 127.86(16) .
C9 N2 Co1 125.43(17) .
C11 N3 C14 106.3(2) .
C11 N3 Co1 125.45(17) .
C14 N3 Co1 128.18(16) .
C40 C39 C38 120.5(2) .
C40 C39 H39 119.8 .
C38 C39 H39 119.8 .
C4 C5 C6 122.1(2) .
C4 C5 C20 118.4(2) .
C6 C5 C20 119.3(2) .
N4 C19 C1 111.4(2) .
N4 C19 C18 108.6(2) .
C1 C19 C18 139.9(2) .
C16 C15 C14 123.0(2) .
C16 C15 C32 117.1(2) .
C14 C15 C32 119.6(2) .
C11 C10 C9 125.0(2) .
C11 C10 C26 119.2(2) .
C9 C10 C26 115.6(2) .
F4 C24 C23 119.9(2) .
F4 C24 C25 120.3(3) .
C23 C24 C25 119.8(3) .
C33 C32 C37 116.5(2) .
C33 C32 C15 123.6(2) .
C37 C32 C15 119.9(2) .
C45 C44 C49 119.2(2) .
C45 C44 P1 122.6(2) .
C49 C44 P1 118.2(2) .
N2 C6 C5 124.9(2) .
N2 C6 C7 109.1(2) .
C5 C6 C7 126.0(2) .
C21 C20 C25 116.0(2) .
C21 C20 C5 121.1(2) .
C25 C20 C5 123.0(2) .
N1 C4 C5 121.1(2) .
N1 C4 C3 108.0(2) .
C5 C4 C3 130.6(2) .
C12 C13 C14 107.4(2) .
C12 C13 H13 126.3 .
C14 C13 H13 126.3 .
C42 C43 C38 120.3(2) .
C42 C43 H43 119.9 .
C38 C43 H43 119.9 .
F15 C37 C36 117.7(2) .
F15 C37 C32 120.0(2) .
C36 C37 C32 122.3(2) .
N2 C9 C10 124.0(2) .
N2 C9 C8 109.2(2) .
C10 C9 C8 126.7(2) .
C17 C18 C19 106.1(2) .
C17 C18 C2 124.4(2) 2_565
C19 C18 C2 129.5(2) 2_565
C13 C12 C11 107.2(2) .
C13 C12 H12 126.4 .
C11 C12 H12 126.4 .
N3 C14 C15 124.5(2) .
N3 C14 C13 109.2(2) .
C15 C14 C13 126.3(2) .
C39 C38 C43 118.5(2) .
C39 C38 P1 121.87(19) .
C43 C38 P1 119.33(19) .
F11 C33 C32 120.0(2) .
F11 C33 C34 117.5(2) .
C32 C33 C34 122.5(2) .
C51 C50 C55 118.9(2) .
C51 C50 P1 122.6(2) .
C55 C50 P1 118.5(2) .
C27 C26 C31 117.2(3) .
C27 C26 C10 120.7(3) .
C31 C26 C10 121.8(3) .
C8 C7 C6 107.7(2) .
C8 C7 H7 126.1 .
C6 C7 H7 126.1 .
F5 C25 C24 117.5(2) .
F5 C25 C20 120.3(2) .
C24 C25 C20 122.2(3) .
F1 C21 C22 117.2(2) .
F1 C21 C20 120.4(2) .
C22 C21 C20 122.3(3) .
C53 C54 C55 120.3(3) .
C53 C54 H54 119.9 .
C55 C54 H54 119.9 .
C41 C40 C39 120.4(3) .
C41 C40 H40 119.8 .
C39 C40 H40 119.8 .
C41 C42 C43 120.5(3) .
C41 C42 H42 119.7 .
C43 C42 H42 119.7 .
C18 C17 C16 108.4(2) .
C18 C17 H17 125.8 .
C16 C17 H17 125.8 .
C54 C55 C50 120.2(2) .
C54 C55 H55 119.9 .
C50 C55 H55 119.9 .
C7 C8 C9 107.4(2) .
C7 C8 H8 126.3 .
C9 C8 H8 126.3 .
F2 C22 C23 120.3(2) .
F2 C22 C21 119.9(3) .
C23 C22 C21 119.8(3) .
N1 C1 C19 111.6(2) .
N1 C1 C2 108.6(2) .
C19 C1 C2 139.8(2) .
F3 C23 C24 120.2(3) .
F3 C23 C22 120.0(3) .
C24 C23 C22 119.8(2) .
C2 C3 C4 108.2(2) .
C2 C3 H3 125.9 .
C4 C3 H3 125.9 .
N4 C16 C15 120.6(2) .
N4 C16 C17 108.0(2) .
C15 C16 C17 131.1(2) .
F14 C36 C37 121.0(2) .
F14 C36 C35 119.8(2) .
C37 C36 C35 119.3(2) .
C48 C49 C44 120.4(3) .
C48 C49 H49 119.8 .
C44 C49 H49 119.8 .
F12 C34 C35 119.7(2) .
F12 C34 C33 121.2(3) .
C35 C34 C33 119.1(3) .
N3 C11 C10 123.5(2) .
N3 C11 C12 109.9(2) .
C10 C11 C12 126.4(2) .
F13 C35 C34 120.0(3) .
F13 C35 C36 119.8(3) .
C34 C35 C36 120.3(2) .
F10 C31 C26 120.1(2) .
F10 C31 C30 118.4(3) .
C26 C31 C30 121.5(3) .
C53 C52 C51 120.3(3) .
C53 C52 H52 119.9 .
C51 C52 H52 119.9 .
C47 C48 C49 120.3(3) .
C47 C48 H48 119.8 .
C49 C48 H48 119.8 .
C42 C41 C40 119.8(2) .
C42 C41 H41 120.1 .
C40 C41 H41 120.1 .
C44 C45 C46 119.3(3) .
C44 C45 H45 120.3 .
C46 C45 H45 120.3 .
C52 C53 C54 120.0(3) .
C52 C53 H53 120.0 .
C54 C53 H53 120.0 .
C48 C47 C46 119.9(3) .
C48 C47 H47 120.0 .
C46 C47 H47 120.0 .
C52 C51 C50 120.4(3) .
C52 C51 H51 119.8 .
C50 C51 H51 119.8 .
C47 C46 C45 120.7(3) .
C47 C46 H46 119.7 .
C45 C46 H46 119.7 .
F9 C30 C29 120.3(3) .
F9 C30 C31 119.8(3) .
C29 C30 C31 119.9(3) .
F7 C28 C29 120.4(3) .
F7 C28 C27 119.8(4) .
C29 C28 C27 119.8(3) .
F6 C27 C26 119.9(3) .
F6 C27 C28 118.2(3) .
C26 C27 C28 121.9(3) .
F8 C29 C30 120.1(3) .
F8 C29 C28 120.2(3) .
C30 C29 C28 119.7(3) .
Cl3 C56 Cl2 111.4(2) .
Cl3 C56 Cl1 111.5(2) .
Cl2 C56 Cl1 109.57(19) .
Cl3 C56 H56 107(2) .
Cl2 C56 H56 110(2) .
Cl1 C56 H56 107(2) .
C58 C59 C60 85.0(15) .
C57 C58 C59 105(2) .
C60 C61 C62 97.9(13) .
C61 C60 C59 143.1(19) .
C63 C62 C61 117.4(18) .
C63 C62 C62 92.7(14) 2_666
C61 C62 C62 149(2) 2_666

loop_
_geom_bond_atom_site_label_1
_geom_bond_atom_site_label_2
_geom_bond_distance
_geom_bond_site_symmetry_2
C2 C3 1.390(3) .
C2 C1 1.437(3) .
C2 C18 1.447(3) 2_565
Co1 N1 1.863(2) .
Co1 N4 1.866(2) .
Co1 N2 1.883(2) .
Co1 N3 1.899(2) .
Co1 P1 2.2065(8) .
P1 C50 1.825(3) .
P1 C44 1.826(3) .
P1 C38 1.827(3) .
F5 C25 1.336(3) .
F1 C21 1.341(3) .
F15 C37 1.336(3) .
F11 C33 1.339(3) .
F14 C36 1.336(3) .
F3 C23 1.347(3) .
F13 C35 1.339(3) .
N4 C19 1.369(3) .
N4 C16 1.376(3) .
F2 C22 1.339(3) .
F4 C24 1.339(3) .
N1 C4 1.365(3) .
N1 C1 1.367(3) .
N2 C6 1.382(3) .
N2 C9 1.383(3) .
N3 C11 1.380(3) .
N3 C14 1.389(3) .
F12 C34 1.330(3) .
F9 C30 1.345(4) .
C39 C40 1.392(4) .
C39 C38 1.400(4) .
C39 H39 0.9500 .
F8 C29 1.339(3) .
C5 C4 1.398(3) .
C5 C6 1.409(3) .
C5 C20 1.488(3) .
C19 C1 1.411(3) .
C19 C18 1.439(3) .
C15 C16 1.395(3) .
C15 C14 1.402(3) .
C15 C32 1.497(3) .
C10 C11 1.398(4) .
C10 C9 1.399(4) .
C10 C26 1.491(3) .
C24 C23 1.370(4) .
C24 C25 1.383(4) .
C32 C33 1.379(4) .
C32 C37 1.393(4) .
C44 C45 1.397(4) .
C44 C49 1.401(4) .
C6 C7 1.434(3) .
C20 C21 1.390(4) .
C20 C25 1.393(4) .
C4 C3 1.421(3) .
C13 C12 1.362(4) .
C13 C14 1.438(3) .
C13 H13 0.9500 .
F10 C31 1.333(4) .
C43 C42 1.391(4) .
C43 C38 1.406(4) .
C43 H43 0.9500 .
C37 C36 1.380(4) .
C9 C8 1.435(3) .
C18 C17 1.386(3) .
C18 C2 1.447(3) 2_565
C12 C11 1.432(4) .
C12 H12 0.9500 .
C33 C34 1.391(4) .
C50 C51 1.394(4) .
C50 C55 1.401(4) .
C26 C27 1.376(4) .
C26 C31 1.383(4) .
C7 C8 1.352(4) .
C7 H7 0.9500 .
C21 C22 1.381(4) .
C54 C53 1.381(4) .
C54 C55 1.391(4) .
C54 H54 0.9500 .
C40 C41 1.383(4) .
C40 H40 0.9500 .
C42 C41 1.383(4) .
C42 H42 0.9500 .
F6 C27 1.329(4) .
C17 C16 1.416(3) .
C17 H17 0.9500 .
C55 H55 0.9500 .
C8 H8 0.9500 .
C22 C23 1.373(4) .
C3 H3 0.9500 .
C36 C35 1.384(4) .
C49 C48 1.389(4) .
C49 H49 0.9500 .
C34 C35 1.372(4) .
F7 C28 1.331(4) .
C31 C30 1.389(4) .
C52 C53 1.380(4) .
C52 C51 1.390(4) .
C52 H52 0.9500 .
C48 C47 1.373(5) .
C48 H48 0.9500 .
C41 H41 0.9500 .
C45 C46 1.398(4) .
C45 H45 0.9500 .
C53 H53 0.9500 .
C47 C46 1.387(5) .
C47 H47 0.9500 .
C51 H51 0.9500 .
C46 H46 0.9500 .
C30 C29 1.365(5) .
C28 C29 1.372(6) .
C28 C27 1.382(4) .
Cl1 C56 1.758(4) .
Cl2 C56 1.750(4) .
Cl3 C56 1.745(4) .
C56 H56 0.96(4) .
C59 C58 1.409(10) .
C59 C60 1.409(10) .
C58 C57 1.406(11) .
C61 C60 1.403(10) .
C61 C62 1.432(10) .
C62 C63 1.416(10) .
C62 C62 1.91(3) 2_666
